data_4070377
loop_
_publ_author_name
'Lane, David R.'
'Beavers, Christine M.'
'Olmstead, Marilyn M.'
'Schore, Neil E.'

_publ_section_title
;
 Steric and Electronic Effects of Carbene Substitution in Grubbs
 First-Generation Catalysts
;
_journal_issue 23
_journal_name_full Organometallics
_journal_page_first 6789
_journal_paper_doi 10.1021/om900762n
_journal_volume 28
_journal_year 2009
_chemical_formula_moiety 'C43 H71 Br Cl2 P2 Ru, C6 H6'
_chemical_formula_sum 'C49 H77 Br Cl2 P2 Ru'
_chemical_formula_weight 979.93
_chemical_name_systematic
; 
 bis(tricyclohexylphosphino)dichloro[(4-bromophenyl)methylidene]ruthenium(II) 
benzene solvate   
;
_space_group_IT_number 2
_symmetry_cell_setting triclinic
_symmetry_space_group_name_Hall '-P 1'
_symmetry_space_group_name_H-M 'P -1'
_atom_sites_solution_hydrogens geom
_atom_sites_solution_primary heavy
_atom_sites_solution_secondary difmap
_audit_creation_method SHELXL-97
_cell_angle_alpha 74.320(2)
_cell_angle_beta 80.179(2)
_cell_angle_gamma 69.200(2)
_cell_formula_units_Z 2
_cell_length_a 9.8233(6)
_cell_length_b 12.6850(8)
_cell_length_c 20.9842(12)
_cell_measurement_reflns_used 4958
_cell_measurement_temperature 90(2)
_cell_measurement_theta_max 24.9
_cell_measurement_theta_min 2.69
_cell_volume 2345.3(2)
_computing_cell_refinement 'SAINT 7.16 (Bruker, 2005)'
_computing_data_collection 'Apex2 (Bruker, 2005)'
_computing_data_reduction SAINT
_computing_molecular_graphics 'SHELXTL 5.1, XP (Sheldrick, 1994)'
_computing_publication_material SHELXL-97
_computing_structure_refinement 'SHELXL-97 (Sheldrick, 1997)'
_computing_structure_solution 'SHELXS-97 (Sheldrick, 1990)'
_diffrn_ambient_temperature 90(2)
_diffrn_detector_area_resol_mean 8.3
_diffrn_measured_fraction_theta_full 0.996
_diffrn_measured_fraction_theta_max 0.996
_diffrn_measurement_device_type 'Bruker ApexII'
_diffrn_measurement_method \w
_diffrn_radiation_monochromator graphite
_diffrn_radiation_source 'fine-focus sealed tube'
_diffrn_radiation_type MoK\a
_diffrn_radiation_wavelength 0.71073
_diffrn_reflns_av_R_equivalents 0.0557
_diffrn_reflns_av_sigmaI/netI 0.0665
_diffrn_reflns_limit_h_max 12
_diffrn_reflns_limit_h_min -12
_diffrn_reflns_limit_k_max 16
_diffrn_reflns_limit_k_min -16
_diffrn_reflns_limit_l_max 26
_diffrn_reflns_limit_l_min -26
_diffrn_reflns_number 28758
_diffrn_reflns_theta_full 26.85
_diffrn_reflns_theta_max 26.85
_diffrn_reflns_theta_min 2.69
_exptl_absorpt_coefficient_mu 1.401
_exptl_absorpt_correction_T_max 0.9083
_exptl_absorpt_correction_T_min 0.7209
_exptl_absorpt_correction_type multi-scan
_exptl_absorpt_process_details 'SADABS 2007/4 (Bruker-AXS, 2007)'
_exptl_crystal_colour purple-red
_exptl_crystal_density_diffrn 1.388
_exptl_crystal_density_method 'not measured'
_exptl_crystal_description needle
_exptl_crystal_F_000 1028
_exptl_crystal_size_max 0.25
_exptl_crystal_size_mid 0.09
_exptl_crystal_size_min 0.07
_refine_diff_density_max 0.510
_refine_diff_density_min -0.805
_refine_diff_density_rms 0.092
_refine_ls_extinction_method none
_refine_ls_goodness_of_fit_ref 1.014
_refine_ls_hydrogen_treatment constr
_refine_ls_matrix_type full
_refine_ls_number_parameters 496
_refine_ls_number_reflns 10073
_refine_ls_number_restraints 0
_refine_ls_restrained_S_all 1.014
_refine_ls_R_factor_all 0.0679
_refine_ls_R_factor_gt 0.0390
_refine_ls_shift/su_max 0.001
_refine_ls_shift/su_mean 0.000
_refine_ls_structure_factor_coef Fsqd
_refine_ls_weighting_details 'calc w=1/[\s^2^(Fo^2^)+(0.0335P)^2^+1.0080P] where P=(Fo^2^+2Fc^2^)/3'
_refine_ls_weighting_scheme calc
_refine_ls_wR_factor_gt 0.0786
_refine_ls_wR_factor_ref 0.0881
_reflns_number_gt 7298
_reflns_number_total 10073
_reflns_threshold_expression I>2\s(I)
_cod_data_source_file om900762n_si_001.cif
_cod_data_source_block cb103
_cod_database_code 4070377

loop_
_symmetry_equiv_pos_as_xyz
'x, y, z'
'-x, -y, -z'

loop_
_atom_site_label
_atom_site_type_symbol
_atom_site_fract_x
_atom_site_fract_y
_atom_site_fract_z
_atom_site_U_iso_or_equiv
_atom_site_adp_type
_atom_site_occupancy
_atom_site_symmetry_multiplicity
_atom_site_calc_flag
_atom_site_refinement_flags
Ru1 Ru 0.74483(3) 0.77361(2) 0.733567(13) 0.01539(7) Uani 1 1 d .
Br1 Br 1.23017(4) 0.55713(3) 0.438469(18) 0.03112(10) Uani 1 1 d .
Cl1 Cl 0.48567(8) 0.85384(6) 0.72834(4) 0.02110(18) Uani 1 1 d .
Cl2 Cl 0.99283(8) 0.70483(6) 0.76119(4) 0.01817(17) Uani 1 1 d .
P1 P 0.71996(9) 0.59052(7) 0.79608(4) 0.01691(18) Uani 1 1 d .
P2 P 0.75233(9) 0.96974(7) 0.70260(4) 0.01727(18) Uani 1 1 d .
C1 C 0.7605(3) 0.7523(2) 0.64970(16) 0.0185(7) Uani 1 1 d .
H1A H 0.6686 0.7838 0.6313 0.022 Uiso 1 1 calc R
C2 C 0.8786(3) 0.6989(3) 0.60286(16) 0.0188(7) Uani 1 1 d .
C3 C 0.8439(4) 0.7176(3) 0.53791(17) 0.0239(8) Uani 1 1 d .
H3A H 0.7465 0.7606 0.5269 0.029 Uiso 1 1 calc R
C4 C 0.9475(4) 0.6751(3) 0.48907(17) 0.0259(8) Uani 1 1 d .
H4A H 0.9220 0.6891 0.4451 0.031 Uiso 1 1 calc R
C5 C 1.0870(4) 0.6125(3) 0.50564(17) 0.0247(8) Uani 1 1 d .
C6 C 1.1261(4) 0.5905(3) 0.56908(17) 0.0258(8) Uani 1 1 d .
H6A H 1.2235 0.5463 0.5796 0.031 Uiso 1 1 calc R
C7 C 1.0224(4) 0.6331(3) 0.61741(17) 0.0259(8) Uani 1 1 d .
H7A H 1.0493 0.6174 0.6613 0.031 Uiso 1 1 calc R
C9 C 0.6905(3) 0.5891(3) 0.88584(16) 0.0201(7) Uani 1 1 d .
H9A H 0.6845 0.5112 0.9104 0.024 Uiso 1 1 calc R
C10 C 0.5471(4) 0.6801(3) 0.90364(18) 0.0340(9) Uani 1 1 d .
H10A H 0.5487 0.7583 0.8793 0.041 Uiso 1 1 calc R
H10B H 0.4641 0.6669 0.8899 0.041 Uiso 1 1 calc R
C11 C 0.5259(4) 0.6737(3) 0.97851(18) 0.0390(10) Uani 1 1 d .
H11A H 0.4348 0.7351 0.9885 0.047 Uiso 1 1 calc R
H11B H 0.5152 0.5979 1.0025 0.047 Uiso 1 1 calc R
C12 C 0.6533(5) 0.6884(3) 1.00289(18) 0.0390(10) Uani 1 1 d .
H12A H 0.6382 0.6801 1.0516 0.047 Uiso 1 1 calc R
H12B H 0.6589 0.7668 0.9821 0.047 Uiso 1 1 calc R
C13 C 0.7957(4) 0.5976(3) 0.98545(17) 0.0288(8) Uani 1 1 d .
H13A H 0.8785 0.6095 1.0003 0.035 Uiso 1 1 calc R
H13B H 0.7928 0.5194 1.0090 0.035 Uiso 1 1 calc R
C14 C 0.8190(4) 0.6057(3) 0.91084(17) 0.0262(8) Uani 1 1 d .
H14A H 0.9112 0.5456 0.9006 0.031 Uiso 1 1 calc R
H14B H 0.8277 0.6824 0.8875 0.031 Uiso 1 1 calc R
C15 C 0.8846(3) 0.4625(2) 0.79073(15) 0.0181(7) Uani 1 1 d .
H15A H 0.9694 0.4903 0.7875 0.022 Uiso 1 1 calc R
C16 C 0.9019(4) 0.4201(3) 0.72720(17) 0.0238(8) Uani 1 1 d .
H16A H 0.8271 0.3832 0.7296 0.029 Uiso 1 1 calc R
H16B H 0.8856 0.4872 0.6886 0.029 Uiso 1 1 calc R
C17 C 1.0523(4) 0.3341(3) 0.71737(17) 0.0263(8) Uani 1 1 d .
H17A H 1.1265 0.3733 0.7105 0.032 Uiso 1 1 calc R
H17B H 1.0583 0.3058 0.6771 0.032 Uiso 1 1 calc R
C18 C 1.0861(4) 0.2310(3) 0.77724(18) 0.0271(8) Uani 1 1 d .
H18A H 1.0229 0.1840 0.7796 0.033 Uiso 1 1 calc R
H18B H 1.1891 0.1815 0.7716 0.033 Uiso 1 1 calc R
C19 C 1.0610(4) 0.2710(3) 0.84170(18) 0.0272(8) Uani 1 1 d .
H19A H 1.1348 0.3074 0.8422 0.033 Uiso 1 1 calc R
H19B H 1.0743 0.2030 0.8796 0.033 Uiso 1 1 calc R
C20 C 0.9086(4) 0.3575(3) 0.85006(16) 0.0249(8) Uani 1 1 d .
H20A H 0.8975 0.3833 0.8917 0.030 Uiso 1 1 calc R
H20B H 0.8344 0.3198 0.8530 0.030 Uiso 1 1 calc R
C21 C 0.5561(4) 0.5660(3) 0.77887(16) 0.0202(7) Uani 1 1 d .
H21A H 0.4723 0.6334 0.7895 0.024 Uiso 1 1 calc R
C22 C 0.5212(4) 0.4589(3) 0.82320(18) 0.0259(8) Uani 1 1 d .
H22A H 0.5960 0.3876 0.8131 0.031 Uiso 1 1 calc R
H22B H 0.5231 0.4572 0.8705 0.031 Uiso 1 1 calc R
C23 C 0.3701(4) 0.4632(3) 0.81078(18) 0.0284(8) Uani 1 1 d .
H23A H 0.3505 0.3923 0.8379 0.034 Uiso 1 1 calc R
H23B H 0.2952 0.5305 0.8253 0.034 Uiso 1 1 calc R
C24 C 0.3572(4) 0.4729(3) 0.73842(18) 0.0277(8) Uani 1 1 d .
H24A H 0.2558 0.4814 0.7323 0.033 Uiso 1 1 calc R
H24B H 0.4230 0.4012 0.7252 0.033 Uiso 1 1 calc R
C25 C 0.3968(4) 0.5762(3) 0.69433(18) 0.0276(8) Uani 1 1 d .
H25A H 0.3230 0.6485 0.7035 0.033 Uiso 1 1 calc R
H25B H 0.3950 0.5768 0.6472 0.033 Uiso 1 1 calc R
C26 C 0.5474(4) 0.5727(3) 0.70577(16) 0.0237(8) Uani 1 1 d .
H26A H 0.5675 0.6431 0.6780 0.028 Uiso 1 1 calc R
H26B H 0.6226 0.5045 0.6924 0.028 Uiso 1 1 calc R
C27 C 0.7034(3) 1.0337(3) 0.77636(16) 0.0192(7) Uani 1 1 d .
H27A H 0.7105 1.1136 0.7610 0.023 Uiso 1 1 calc R
C28 C 0.5468(4) 1.0469(3) 0.80629(18) 0.0286(8) Uani 1 1 d .
H28A H 0.4786 1.0906 0.7713 0.034 Uiso 1 1 calc R
H28B H 0.5358 0.9694 0.8235 0.034 Uiso 1 1 calc R
C29 C 0.5078(4) 1.1102(3) 0.86256(18) 0.0305(9) Uani 1 1 d .
H29A H 0.4074 1.1148 0.8822 0.037 Uiso 1 1 calc R
H29B H 0.5105 1.1902 0.8447 0.037 Uiso 1 1 calc R
C30 C 0.6146(4) 1.0475(3) 0.91629(18) 0.0364(10) Uani 1 1 d .
H30A H 0.5919 1.0931 0.9506 0.044 Uiso 1 1 calc R
H30B H 0.6031 0.9711 0.9379 0.044 Uiso 1 1 calc R
C31 C 0.7711(4) 1.0307(3) 0.88704(18) 0.0354(9) Uani 1 1 d .
H31A H 0.8381 0.9854 0.9223 0.042 Uiso 1 1 calc R
H31B H 0.7853 1.1072 0.8703 0.042 Uiso 1 1 calc R
C32 C 0.8093(4) 0.9683(3) 0.83076(18) 0.0301(8) Uani 1 1 d .
H32A H 0.8044 0.8889 0.8482 0.036 Uiso 1 1 calc R
H32B H 0.9105 0.9622 0.8117 0.036 Uiso 1 1 calc R
C33 C 0.9381(3) 0.9755(3) 0.67385(16) 0.0178(7) Uani 1 1 d .
H33A H 0.9975 0.9237 0.7115 0.021 Uiso 1 1 calc R
C34 C 0.9712(4) 1.0890(3) 0.66178(18) 0.0248(8) Uani 1 1 d .
H34A H 0.9295 1.1422 0.6206 0.030 Uiso 1 1 calc R
H34B H 0.9258 1.1270 0.6992 0.030 Uiso 1 1 calc R
C35 C 1.1360(4) 1.0637(3) 0.65550(18) 0.0267(8) Uani 1 1 d .
H35A H 1.1568 1.1375 0.6461 0.032 Uiso 1 1 calc R
H35B H 1.1755 1.0160 0.6983 0.032 Uiso 1 1 calc R
C36 C 1.2126(4) 1.0002(3) 0.60067(17) 0.0250(8) Uani 1 1 d .
H36A H 1.3197 0.9792 0.6011 0.030 Uiso 1 1 calc R
H36B H 1.1840 1.0520 0.5571 0.030 Uiso 1 1 calc R
C37 C 1.1733(3) 0.8909(3) 0.60970(17) 0.0222(7) Uani 1 1 d .
H37A H 1.2175 0.8551 0.5714 0.027 Uiso 1 1 calc R
H37B H 1.2137 0.8345 0.6503 0.027 Uiso 1 1 calc R
C38 C 1.0090(3) 0.9183(3) 0.61531(17) 0.0235(8) Uani 1 1 d .
H38A H 0.9858 0.8460 0.6220 0.028 Uiso 1 1 calc R
H38B H 0.9690 0.9710 0.5737 0.028 Uiso 1 1 calc R
C39 C 0.6183(3) 1.0756(3) 0.64400(16) 0.0192(7) Uani 1 1 d .
H39A H 0.5227 1.0626 0.6610 0.023 Uiso 1 1 calc R
C40 C 0.6508(4) 1.0547(3) 0.57423(16) 0.0248(8) Uani 1 1 d .
H40A H 0.6623 0.9732 0.5763 0.030 Uiso 1 1 calc R
H40B H 0.7439 1.0681 0.5545 0.030 Uiso 1 1 calc R
C41 C 0.5278(4) 1.1353(3) 0.53013(17) 0.0248(8) Uani 1 1 d .
H41A H 0.5525 1.1211 0.4848 0.030 Uiso 1 1 calc R
H41B H 0.4358 1.1187 0.5482 0.030 Uiso 1 1 calc R
C42 C 0.5063(4) 1.2619(3) 0.52709(18) 0.0303(9) Uani 1 1 d .
H42A H 0.5959 1.2800 0.5060 0.036 Uiso 1 1 calc R
H42B H 0.4246 1.3128 0.4997 0.036 Uiso 1 1 calc R
C43 C 0.4733(4) 1.2843(3) 0.59595(19) 0.0325(9) Uani 1 1 d .
H43A H 0.3786 1.2736 0.6151 0.039 Uiso 1 1 calc R
H43B H 0.4644 1.3657 0.5932 0.039 Uiso 1 1 calc R
C44 C 0.5925(4) 1.2034(3) 0.64168(19) 0.0321(9) Uani 1 1 d .
H44A H 0.5634 1.2171 0.6871 0.038 Uiso 1 1 calc R
H44B H 0.6846 1.2209 0.6256 0.038 Uiso 1 1 calc R
C45 C 0.8799(4) 0.1414(3) 1.01651(18) 0.0283(8) Uani 1 1 d .
H45A H 0.9022 0.1296 0.9726 0.034 Uiso 1 1 calc R
C46 C 0.8134(4) 0.0732(3) 1.06456(19) 0.0308(9) Uani 1 1 d .
H46A H 0.7891 0.0145 1.0536 0.037 Uiso 1 1 calc R
C47 C 0.7818(4) 0.0897(3) 1.12870(19) 0.0294(8) Uani 1 1 d .
H47A H 0.7371 0.0418 1.1618 0.035 Uiso 1 1 calc R
C48 C 0.8157(4) 0.1763(3) 1.14446(18) 0.0273(8) Uani 1 1 d .
H48A H 0.7927 0.1886 1.1883 0.033 Uiso 1 1 calc R
C49 C 0.8825(4) 0.2445(3) 1.09679(17) 0.0261(8) Uani 1 1 d .
H49A H 0.9069 0.3032 1.1078 0.031 Uiso 1 1 calc R
C50 C 0.9141(4) 0.2274(3) 1.03288(18) 0.0298(8) Uani 1 1 d .
H50A H 0.9595 0.2749 0.9999 0.036 Uiso 1 1 calc R

loop_
_atom_site_aniso_label
_atom_site_aniso_U_11
_atom_site_aniso_U_22
_atom_site_aniso_U_33
_atom_site_aniso_U_23
_atom_site_aniso_U_13
_atom_site_aniso_U_12
Ru1 0.01570(14) 0.01165(13) 0.01841(14) -0.00299(10) -0.00261(10) -0.00375(10)
Br1 0.0379(2) 0.02462(19) 0.0292(2) -0.00914(16) 0.00430(17) -0.00911(16)
Cl1 0.0169(4) 0.0165(4) 0.0280(4) -0.0035(3) -0.0027(3) -0.0040(3)
Cl2 0.0168(4) 0.0162(4) 0.0211(4) -0.0041(3) -0.0030(3) -0.0043(3)
P1 0.0179(4) 0.0129(4) 0.0200(4) -0.0033(3) -0.0032(3) -0.0047(3)
P2 0.0165(4) 0.0127(4) 0.0219(5) -0.0036(3) -0.0015(3) -0.0042(3)
C1 0.0175(17) 0.0117(15) 0.0265(19) 0.0020(13) -0.0075(14) -0.0070(13)
C2 0.0223(18) 0.0111(15) 0.0231(18) -0.0008(13) -0.0055(14) -0.0064(13)
C3 0.0240(19) 0.0187(17) 0.028(2) -0.0016(14) -0.0053(15) -0.0067(14)
C4 0.032(2) 0.0232(18) 0.0225(19) -0.0015(15) -0.0068(16) -0.0103(16)
C5 0.035(2) 0.0167(17) 0.0258(19) -0.0062(14) 0.0001(16) -0.0127(15)
C6 0.0236(19) 0.0226(18) 0.032(2) -0.0122(15) -0.0028(16) -0.0036(15)
C7 0.029(2) 0.0236(18) 0.0250(19) -0.0076(15) -0.0085(16) -0.0042(15)
C9 0.0220(18) 0.0139(16) 0.0223(18) -0.0013(13) -0.0041(14) -0.0044(14)
C10 0.032(2) 0.032(2) 0.026(2) -0.0087(16) -0.0034(17) 0.0049(17)
C11 0.038(2) 0.033(2) 0.027(2) -0.0092(17) 0.0042(18) 0.0094(18)
C12 0.067(3) 0.027(2) 0.021(2) -0.0087(16) 0.0002(19) -0.011(2)
C13 0.036(2) 0.032(2) 0.0222(19) -0.0087(16) -0.0022(16) -0.0146(17)
C14 0.033(2) 0.0257(19) 0.0247(19) -0.0070(15) -0.0030(15) -0.0136(16)
C15 0.0194(17) 0.0109(15) 0.0223(18) -0.0029(13) -0.0014(14) -0.0037(13)
C16 0.0267(19) 0.0174(17) 0.0258(19) -0.0044(14) -0.0034(15) -0.0053(14)
C17 0.0244(19) 0.0216(18) 0.031(2) -0.0114(15) 0.0017(15) -0.0036(15)
C18 0.0237(19) 0.0171(17) 0.039(2) -0.0084(15) -0.0037(16) -0.0025(15)
C19 0.026(2) 0.0183(17) 0.033(2) -0.0039(15) -0.0063(16) -0.0016(15)
C20 0.030(2) 0.0192(17) 0.0212(18) -0.0021(14) -0.0038(15) -0.0038(15)
C21 0.0203(18) 0.0170(16) 0.0244(18) -0.0029(14) -0.0030(14) -0.0083(14)
C22 0.027(2) 0.0217(18) 0.031(2) -0.0028(15) -0.0036(16) -0.0114(15)
C23 0.026(2) 0.0221(18) 0.038(2) -0.0008(16) -0.0042(16) -0.0126(15)
C24 0.026(2) 0.0215(18) 0.039(2) -0.0062(16) -0.0090(16) -0.0099(15)
C25 0.027(2) 0.0277(19) 0.032(2) -0.0060(16) -0.0104(16) -0.0105(16)
C26 0.0250(19) 0.0245(18) 0.0238(19) -0.0044(14) -0.0050(15) -0.0101(15)
C27 0.0173(17) 0.0129(15) 0.0265(19) -0.0067(13) -0.0026(14) -0.0017(13)
C28 0.0220(19) 0.031(2) 0.034(2) -0.0125(17) 0.0026(16) -0.0079(16)
C29 0.024(2) 0.028(2) 0.041(2) -0.0172(17) 0.0065(17) -0.0073(16)
C30 0.049(3) 0.026(2) 0.030(2) -0.0136(17) 0.0017(18) -0.0036(18)
C31 0.036(2) 0.035(2) 0.031(2) -0.0154(17) -0.0103(17) 0.0036(18)
C32 0.029(2) 0.0265(19) 0.029(2) -0.0123(16) -0.0047(16) 0.0025(16)
C33 0.0185(17) 0.0113(15) 0.0240(18) -0.0045(13) -0.0035(14) -0.0040(13)
C34 0.0243(19) 0.0169(17) 0.033(2) -0.0093(15) 0.0015(15) -0.0057(14)
C35 0.0231(19) 0.0224(18) 0.039(2) -0.0101(16) 0.0018(16) -0.0122(15)
C36 0.0228(19) 0.0240(18) 0.029(2) -0.0051(15) -0.0005(15) -0.0097(15)
C37 0.0220(18) 0.0180(17) 0.0256(19) -0.0054(14) 0.0043(15) -0.0079(14)
C38 0.0231(19) 0.0224(18) 0.029(2) -0.0115(15) 0.0050(15) -0.0116(15)
C39 0.0178(17) 0.0146(16) 0.0222(18) -0.0013(13) -0.0028(14) -0.0035(13)
C40 0.0247(19) 0.0211(17) 0.0240(19) -0.0001(14) -0.0055(15) -0.0042(15)
C41 0.0232(19) 0.0246(18) 0.0254(19) -0.0003(14) -0.0062(15) -0.0082(15)
C42 0.027(2) 0.0236(19) 0.037(2) 0.0075(16) -0.0128(17) -0.0099(16)
C43 0.030(2) 0.0167(18) 0.047(2) -0.0053(16) -0.0137(18) 0.0001(15)
C44 0.036(2) 0.0181(18) 0.040(2) -0.0042(16) -0.0156(18) -0.0022(16)
C45 0.026(2) 0.0285(19) 0.029(2) -0.0090(16) -0.0058(16) -0.0048(16)
C46 0.025(2) 0.0257(19) 0.043(2) -0.0108(17) -0.0071(17) -0.0054(16)
C47 0.0214(19) 0.0234(19) 0.035(2) 0.0027(16) -0.0043(16) -0.0035(15)
C48 0.0185(18) 0.030(2) 0.027(2) -0.0064(16) -0.0045(15) 0.0006(15)
C49 0.0242(19) 0.0222(18) 0.030(2) -0.0044(15) -0.0077(16) -0.0040(15)
C50 0.031(2) 0.031(2) 0.027(2) -0.0007(16) -0.0062(16) -0.0121(17)

loop_
_atom_type_symbol
_atom_type_description
_atom_type_scat_dispersion_real
_atom_type_scat_dispersion_imag
_atom_type_scat_source
C C 0.0033 0.0016 'International Tables Vol C Tables 4.2.6.8 and 6.1.1.4'
H H 0.0000 0.0000 'International Tables Vol C Tables 4.2.6.8 and 6.1.1.4'
P P 0.1023 0.0942 'International Tables Vol C Tables 4.2.6.8 and 6.1.1.4'
Cl Cl 0.1484 0.1585 'International Tables Vol C Tables 4.2.6.8 and 6.1.1.4'
Br Br -0.2901 2.4595 'International Tables Vol C Tables 4.2.6.8 and 6.1.1.4'
Ru Ru -1.2594 0.8363 'International Tables Vol C Tables 4.2.6.8 and 6.1.1.4'

loop_
_geom_angle_atom_site_label_1
_geom_angle_atom_site_label_2
_geom_angle_atom_site_label_3
_geom_angle
C1 Ru1 Cl1 88.54(10)
C1 Ru1 Cl2 103.70(10)
Cl1 Ru1 Cl2 167.72(3)
C1 Ru1 P1 99.22(9)
Cl1 Ru1 P1 90.10(3)
Cl2 Ru1 P1 88.95(3)
C1 Ru1 P2 97.33(9)
Cl1 Ru1 P2 87.81(3)
Cl2 Ru1 P2 89.59(3)
P1 Ru1 P2 163.26(3)
C9 P1 C21 103.87(15)
C9 P1 C15 103.37(14)
C21 P1 C15 110.60(15)
C9 P1 Ru1 109.49(10)
C21 P1 Ru1 113.30(10)
C15 P1 Ru1 115.11(11)
C33 P2 C27 103.68(14)
C33 P2 C39 110.82(15)
C27 P2 C39 102.50(14)
C33 P2 Ru1 112.34(10)
C27 P2 Ru1 110.17(11)
C39 P2 Ru1 116.15(10)
C2 C1 Ru1 136.7(2)
C2 C1 H1A 111.6
Ru1 C1 H1A 111.6
C3 C2 C7 117.2(3)
C3 C2 C1 116.9(3)
C7 C2 C1 125.8(3)
C4 C3 C2 122.0(3)
C4 C3 H3A 119.0
C2 C3 H3A 119.0
C5 C4 C3 118.5(3)
C5 C4 H4A 120.7
C3 C4 H4A 120.7
C4 C5 C6 121.7(3)
C4 C5 Br1 118.6(3)
C6 C5 Br1 119.6(3)
C5 C6 C7 119.5(3)
C5 C6 H6A 120.3
C7 C6 H6A 120.3
C6 C7 C2 121.1(3)
C6 C7 H7A 119.4
C2 C7 H7A 119.4
C10 C9 C14 109.4(3)
C10 C9 P1 112.7(2)
C14 C9 P1 112.0(2)
C10 C9 H9A 107.5
C14 C9 H9A 107.5
P1 C9 H9A 107.5
C11 C10 C9 110.7(3)
C11 C10 H10A 109.5
C9 C10 H10A 109.5
C11 C10 H10B 109.5
C9 C10 H10B 109.5
H10A C10 H10B 108.1
C12 C11 C10 111.8(3)
C12 C11 H11A 109.3
C10 C11 H11A 109.3
C12 C11 H11B 109.3
C10 C11 H11B 109.3
H11A C11 H11B 107.9
C11 C12 C13 110.2(3)
C11 C12 H12A 109.6
C13 C12 H12A 109.6
C11 C12 H12B 109.6
C13 C12 H12B 109.6
H12A C12 H12B 108.1
C14 C13 C12 110.7(3)
C14 C13 H13A 109.5
C12 C13 H13A 109.5
C14 C13 H13B 109.5
C12 C13 H13B 109.5
H13A C13 H13B 108.1
C13 C14 C9 110.9(3)
C13 C14 H14A 109.5
C9 C14 H14A 109.5
C13 C14 H14B 109.5
C9 C14 H14B 109.5
H14A C14 H14B 108.1
C16 C15 C20 108.5(3)
C16 C15 P1 113.3(2)
C20 C15 P1 118.0(2)
C16 C15 H15A 105.3
C20 C15 H15A 105.3
P1 C15 H15A 105.3
C17 C16 C15 111.4(3)
C17 C16 H16A 109.3
C15 C16 H16A 109.3
C17 C16 H16B 109.3
C15 C16 H16B 109.3
H16A C16 H16B 108.0
C16 C17 C18 111.5(3)
C16 C17 H17A 109.3
C18 C17 H17A 109.3
C16 C17 H17B 109.3
C18 C17 H17B 109.3
H17A C17 H17B 108.0
C19 C18 C17 111.3(3)
C19 C18 H18A 109.4
C17 C18 H18A 109.4
C19 C18 H18B 109.4
C17 C18 H18B 109.4
H18A C18 H18B 108.0
C18 C19 C20 112.0(3)
C18 C19 H19A 109.2
C20 C19 H19A 109.2
C18 C19 H19B 109.2
C20 C19 H19B 109.2
H19A C19 H19B 107.9
C19 C20 C15 110.0(3)
C19 C20 H20A 109.7
C15 C20 H20A 109.7
C19 C20 H20B 109.7
C15 C20 H20B 109.7
H20A C20 H20B 108.2
C26 C21 C22 110.5(3)
C26 C21 P1 114.5(2)
C22 C21 P1 116.5(2)
C26 C21 H21A 104.7
C22 C21 H21A 104.7
P1 C21 H21A 104.7
C23 C22 C21 109.6(3)
C23 C22 H22A 109.7
C21 C22 H22A 109.7
C23 C22 H22B 109.7
C21 C22 H22B 109.7
H22A C22 H22B 108.2
C24 C23 C22 112.4(3)
C24 C23 H23A 109.1
C22 C23 H23A 109.1
C24 C23 H23B 109.1
C22 C23 H23B 109.1
H23A C23 H23B 107.9
C23 C24 C25 111.0(3)
C23 C24 H24A 109.4
C25 C24 H24A 109.4
C23 C24 H24B 109.4
C25 C24 H24B 109.4
H24A C24 H24B 108.0
C24 C25 C26 111.7(3)
C24 C25 H25A 109.3
C26 C25 H25A 109.3
C24 C25 H25B 109.3
C26 C25 H25B 109.3
H25A C25 H25B 107.9
C25 C26 C21 110.6(3)
C25 C26 H26A 109.5
C21 C26 H26A 109.5
C25 C26 H26B 109.5
C21 C26 H26B 109.5
H26A C26 H26B 108.1
C28 C27 C32 109.6(3)
C28 C27 P2 113.4(2)
C32 C27 P2 113.2(2)
C28 C27 H27A 106.7
C32 C27 H27A 106.7
P2 C27 H27A 106.7
C29 C28 C27 111.2(3)
C29 C28 H28A 109.4
C27 C28 H28A 109.4
C29 C28 H28B 109.4
C27 C28 H28B 109.4
H28A C28 H28B 108.0
C28 C29 C30 110.8(3)
C28 C29 H29A 109.5
C30 C29 H29A 109.5
C28 C29 H29B 109.5
C30 C29 H29B 109.5
H29A C29 H29B 108.1
C31 C30 C29 111.0(3)
C31 C30 H30A 109.4
C29 C30 H30A 109.4
C31 C30 H30B 109.4
C29 C30 H30B 109.4
H30A C30 H30B 108.0
C30 C31 C32 111.9(3)
C30 C31 H31A 109.2
C32 C31 H31A 109.2
C30 C31 H31B 109.2
C32 C31 H31B 109.2
H31A C31 H31B 107.9
C31 C32 C27 110.6(3)
C31 C32 H32A 109.5
C27 C32 H32A 109.5
C31 C32 H32B 109.5
C27 C32 H32B 109.5
H32A C32 H32B 108.1
C34 C33 C38 108.9(3)
C34 C33 P2 120.7(2)
C38 C33 P2 113.9(2)
C34 C33 H33A 103.7
C38 C33 H33A 103.7
P2 C33 H33A 103.7
C35 C34 C33 109.5(3)
C35 C34 H34A 109.8
C33 C34 H34A 109.8
C35 C34 H34B 109.8
C33 C34 H34B 109.8
H34A C34 H34B 108.2
C36 C35 C34 112.2(3)
C36 C35 H35A 109.2
C34 C35 H35A 109.2
C36 C35 H35B 109.2
C34 C35 H35B 109.2
H35A C35 H35B 107.9
C35 C36 C37 111.2(3)
C35 C36 H36A 109.4
C37 C36 H36A 109.4
C35 C36 H36B 109.4
C37 C36 H36B 109.4
H36A C36 H36B 108.0
C38 C37 C36 110.9(3)
C38 C37 H37A 109.5
C36 C37 H37A 109.5
C38 C37 H37B 109.5
C36 C37 H37B 109.5
H37A C37 H37B 108.0
C37 C38 C33 110.2(3)
C37 C38 H38A 109.6
C33 C38 H38A 109.6
C37 C38 H38B 109.6
C33 C38 H38B 109.6
H38A C38 H38B 108.1
C40 C39 C44 110.2(3)
C40 C39 P2 113.4(2)
C44 C39 P2 114.8(2)
C40 C39 H39A 105.9
C44 C39 H39A 105.9
P2 C39 H39A 105.9
C39 C40 C41 111.2(3)
C39 C40 H40A 109.4
C41 C40 H40A 109.4
C39 C40 H40B 109.4
C41 C40 H40B 109.4
H40A C40 H40B 108.0
C42 C41 C40 110.4(3)
C42 C41 H41A 109.6
C40 C41 H41A 109.6
C42 C41 H41B 109.6
C40 C41 H41B 109.6
H41A C41 H41B 108.1
C43 C42 C41 110.4(3)
C43 C42 H42A 109.6
C41 C42 H42A 109.6
C43 C42 H42B 109.6
C41 C42 H42B 109.6
H42A C42 H42B 108.1
C42 C43 C44 111.9(3)
C42 C43 H43A 109.2
C44 C43 H43A 109.2
C42 C43 H43B 109.2
C44 C43 H43B 109.2
H43A C43 H43B 107.9
C43 C44 C39 111.4(3)
C43 C44 H44A 109.3
C39 C44 H44A 109.3
C43 C44 H44B 109.3
C39 C44 H44B 109.3
H44A C44 H44B 108.0
C46 C45 C50 119.4(3)
C46 C45 H45A 120.3
C50 C45 H45A 120.3
C45 C46 C47 120.4(3)
C45 C46 H46A 119.8
C47 C46 H46A 119.8
C46 C47 C48 119.8(3)
C46 C47 H47A 120.1
C48 C47 H47A 120.1
C49 C48 C47 120.1(3)
C49 C48 H48A 119.9
C47 C48 H48A 119.9
C48 C49 C50 119.8(3)
C48 C49 H49A 120.1
C50 C49 H49A 120.1
C49 C50 C45 120.6(3)
C49 C50 H50A 119.7
C45 C50 H50A 119.7

loop_
_geom_bond_atom_site_label_1
_geom_bond_atom_site_label_2
_geom_bond_distance
Ru1 C1 1.825(3)
Ru1 Cl1 2.3925(8)
Ru1 Cl2 2.3939(8)
Ru1 P1 2.4127(8)
Ru1 P2 2.4202(8)
Br1 C5 1.902(3)
P1 C9 1.853(3)
P1 C21 1.852(3)
P1 C15 1.854(3)
P2 C33 1.843(3)
P2 C27 1.853(3)
P2 C39 1.858(3)
C1 C2 1.478(4)
C1 H1A 0.9500
C2 C3 1.399(5)
C2 C7 1.399(4)
C3 C4 1.389(5)
C3 H3A 0.9500
C4 C5 1.367(5)
C4 H4A 0.9500
C5 C6 1.377(5)
C6 C7 1.382(5)
C6 H6A 0.9500
C7 H7A 0.9500
C9 C10 1.535(4)
C9 C14 1.545(4)
C9 H9A 1.0000
C10 C11 1.533(5)
C10 H10A 0.9900
C10 H10B 0.9900
C11 C12 1.516(6)
C11 H11A 0.9900
C11 H11B 0.9900
C12 C13 1.525(5)
C12 H12A 0.9900
C12 H12B 0.9900
C13 C14 1.524(5)
C13 H13A 0.9900
C13 H13B 0.9900
C14 H14A 0.9900
C14 H14B 0.9900
C15 C16 1.530(4)
C15 C20 1.537(4)
C15 H15A 1.0000
C16 C17 1.513(4)
C16 H16A 0.9900
C16 H16B 0.9900
C17 C18 1.531(5)
C17 H17A 0.9900
C17 H17B 0.9900
C18 C19 1.522(5)
C18 H18A 0.9900
C18 H18B 0.9900
C19 C20 1.524(4)
C19 H19A 0.9900
C19 H19B 0.9900
C20 H20A 0.9900
C20 H20B 0.9900
C21 C26 1.529(4)
C21 C22 1.538(4)
C21 H21A 1.0000
C22 C23 1.530(5)
C22 H22A 0.9900
C22 H22B 0.9900
C23 C24 1.514(5)
C23 H23A 0.9900
C23 H23B 0.9900
C24 C25 1.519(5)
C24 H24A 0.9900
C24 H24B 0.9900
C25 C26 1.523(4)
C25 H25A 0.9900
C25 H25B 0.9900
C26 H26A 0.9900
C26 H26B 0.9900
C27 C28 1.528(4)
C27 C32 1.534(4)
C27 H27A 1.0000
C28 C29 1.525(5)
C28 H28A 0.9900
C28 H28B 0.9900
C29 C30 1.526(5)
C29 H29A 0.9900
C29 H29B 0.9900
C30 C31 1.518(5)
C30 H30A 0.9900
C30 H30B 0.9900
C31 C32 1.518(5)
C31 H31A 0.9900
C31 H31B 0.9900
C32 H32A 0.9900
C32 H32B 0.9900
C33 C34 1.532(4)
C33 C38 1.534(4)
C33 H33A 1.0000
C34 C35 1.524(5)
C34 H34A 0.9900
C34 H34B 0.9900
C35 C36 1.521(5)
C35 H35A 0.9900
C35 H35B 0.9900
C36 C37 1.523(4)
C36 H36A 0.9900
C36 H36B 0.9900
C37 C38 1.516(4)
C37 H37A 0.9900
C37 H37B 0.9900
C38 H38A 0.9900
C38 H38B 0.9900
C39 C40 1.518(4)
C39 C44 1.538(4)
C39 H39A 1.0000
C40 C41 1.535(4)
C40 H40A 0.9900
C40 H40B 0.9900
C41 C42 1.528(5)
C41 H41A 0.9900
C41 H41B 0.9900
C42 C43 1.507(5)
C42 H42A 0.9900
C42 H42B 0.9900
C43 C44 1.530(5)
C43 H43A 0.9900
C43 H43B 0.9900
C44 H44A 0.9900
C44 H44B 0.9900
C45 C46 1.378(5)
C45 C50 1.386(5)
C45 H45A 0.9500
C46 C47 1.384(5)
C46 H46A 0.9500
C47 C48 1.386(5)
C47 H47A 0.9500
C48 C49 1.375(5)
C48 H48A 0.9500
C49 C50 1.382(5)
C49 H49A 0.9500
C50 H50A 0.9500
